data_4336153
loop_
_publ_author_name
'Graeme Nawn'
'Robert McDonald'
'Robin G. Hicks'

_publ_section_title
;
 Synthesis and Characterization of Heterobimetallic (Pd/B) Nindigo
 Complexes and Comparisons to Their Homobimetallic (Pd2, B2) Analogues
;
_journal_name_full 'Inorganic Chemistry'
_journal_page_first 10912
_journal_page_last 10919
_journal_paper_doi 10.1021/ic400911k
_journal_volume 52
_journal_year 2013
_chemical_formula_moiety 'C33 H19 B F8 N4 O2 Pd, 0.5(C4 H8 O)'
_chemical_formula_sum 'C35 H23 B F8 N4 O2.5 Pd'
_chemical_formula_weight 808.78
_chemical_name_systematic
; 
 ? 
;
_space_group_IT_number 2
_symmetry_cell_setting triclinic
_symmetry_space_group_name_Hall '-P 1'
_symmetry_space_group_name_H-M 'P -1'
_atom_sites_solution_hydrogens geom
_atom_sites_solution_primary direct
_atom_sites_solution_secondary difmap
_audit_creation_method SHELXL-97
_cell_angle_alpha 83.4965(8)
_cell_angle_beta 68.0361(8)
_cell_angle_gamma 64.4777(8)
_cell_formula_units_Z 2
_cell_length_a 11.3192(8)
_cell_length_b 12.4363(9)
_cell_length_c 13.4483(10)
_cell_measurement_reflns_used 9964
_cell_measurement_temperature 173(2)
_cell_measurement_theta_max 27.59
_cell_measurement_theta_min 2.17
_cell_volume 1581.8(2)
_computing_cell_refinement 'Bruker SAINT'
_computing_data_collection 'Bruker APEX2'
_computing_data_reduction 'Bruker SAINT'
_computing_molecular_graphics 'Bruker SHELXTL'
_computing_publication_material 'Bruker SHELXTL'
_computing_structure_refinement 'SHELXL-97 (Sheldrick, 2008)'
_computing_structure_solution 'DIRDIF-2008 (Beurskens et al., 2008)'
_diffrn_ambient_temperature 173(2)
_diffrn_measured_fraction_theta_full 0.983
_diffrn_measured_fraction_theta_max 0.983
_diffrn_measurement_device_type 'Bruker APEX-II CCD'
_diffrn_measurement_method '\w scans'
_diffrn_radiation_monochromator graphite
_diffrn_radiation_source 'fine-focus sealed tube'
_diffrn_radiation_type MoK\a
_diffrn_radiation_wavelength 0.71073
_diffrn_reflns_av_R_equivalents 0.0217
_diffrn_reflns_av_sigmaI/netI 0.0307
_diffrn_reflns_limit_h_max 14
_diffrn_reflns_limit_h_min -14
_diffrn_reflns_limit_k_max 16
_diffrn_reflns_limit_k_min -16
_diffrn_reflns_limit_l_max 17
_diffrn_reflns_limit_l_min -17
_diffrn_reflns_number 14113
_diffrn_reflns_theta_full 27.68
_diffrn_reflns_theta_max 27.68
_diffrn_reflns_theta_min 1.64
_exptl_absorpt_coefficient_mu 0.677
_exptl_absorpt_correction_T_max 0.9491
_exptl_absorpt_correction_T_min 0.7309
_exptl_absorpt_correction_type integration
_exptl_absorpt_process_details 'SADABS (Sheldrick, 2008)'
_exptl_crystal_colour green
_exptl_crystal_density_diffrn 1.698
_exptl_crystal_description prism
_exptl_crystal_F_000 808
_exptl_crystal_size_max 0.49
_exptl_crystal_size_mid 0.12
_exptl_crystal_size_min 0.08
_refine_diff_density_max 1.832
_refine_diff_density_min -0.593
_refine_diff_density_rms 0.092
_refine_ls_extinction_method none
_refine_ls_goodness_of_fit_ref 1.049
_refine_ls_hydrogen_treatment constr
_refine_ls_matrix_type full
_refine_ls_number_parameters 543
_refine_ls_number_reflns 7276
_refine_ls_number_restraints 0
_refine_ls_restrained_S_all 1.049
_refine_ls_R_factor_all 0.0416
_refine_ls_R_factor_gt 0.0356
_refine_ls_shift/su_max 0.000
_refine_ls_shift/su_mean 0.000
_refine_ls_structure_factor_coef Fsqd
_refine_ls_weighting_details 'calc w=1/[\s^2^(Fo^2^)+(0.0600P)^2^+0.8854P] where P=(Fo^2^+2Fc^2^)/3'
_refine_ls_weighting_scheme calc
_refine_ls_wR_factor_gt 0.0975
_refine_ls_wR_factor_ref 0.1012
_reflns_number_gt 6446
_reflns_number_total 7276
_reflns_threshold_expression I>2\s(I)
_cod_data_source_file ic400911k_si_002.cif
_cod_data_source_block 6a
_cod_database_code 4336153

loop_
_symmetry_equiv_pos_as_xyz
'x, y, z'
'-x, -y, -z'

loop_
_atom_site_label
_atom_site_type_symbol
_atom_site_fract_x
_atom_site_fract_y
_atom_site_fract_z
_atom_site_U_iso_or_equiv
_atom_site_adp_type
_atom_site_occupancy
_atom_site_symmetry_multiplicity
_atom_site_calc_flag
_atom_site_refinement_flags
_atom_site_disorder_assembly
_atom_site_disorder_group
Pd Pd 0.21278(2) 0.264870(16) 0.165950(14) 0.02895(8) Uani 1 1 d . . .
F1A F 0.2928(12) -0.0326(8) 0.4007(7) 0.087(3) Uani 0.50 1 d P A 1
F2A F 0.0886(10) 0.0785(11) 0.4867(10) 0.100(5) Uani 0.50 1 d P A 1
F3A F 0.2525(14) 0.0735(10) 0.5275(8) 0.108(5) Uani 0.50 1 d P A 1
F4A F 0.1082(10) 0.5866(7) 0.3726(6) 0.069(2) Uani 0.65 1 d P A 1
F5A F 0.3105(6) 0.4847(6) 0.3762(6) 0.101(2) Uani 0.65 1 d P A 1
F6A F 0.1301(5) 0.4938(4) 0.5098(3) 0.0639(12) Uani 0.65 1 d P A 1
F1B F 0.1048(13) 0.0544(12) 0.4632(10) 0.090(4) Uani 0.50 1 d P A 2
F2B F 0.1754(11) 0.1140(10) 0.5561(7) 0.088(3) Uani 0.50 1 d P A 2
F3B F 0.3203(9) -0.0183(9) 0.4324(8) 0.110(5) Uani 0.50 1 d P A 2
F4B F 0.0767(17) 0.5745(12) 0.4055(13) 0.082(5) Uani 0.35 1 d P A 2
F5B F 0.2924(14) 0.5251(11) 0.3269(8) 0.073(3) Uani 0.35 1 d P A 2
F6B F 0.2261(14) 0.4685(8) 0.4821(7) 0.089(3) Uani 0.35 1 d P A 2
F7 F 0.2486(2) 0.30670(15) -0.34290(14) 0.0485(4) Uani 1 1 d . . .
F8 F 0.46909(19) 0.26547(14) -0.35609(14) 0.0535(5) Uani 1 1 d . . .
O1 O 0.2290(2) 0.14907(17) 0.28377(15) 0.0389(4) Uani 1 1 d . . .
O2 O 0.2014(2) 0.38944(17) 0.25691(15) 0.0362(4) Uani 1 1 d . . .
N11 N 0.3242(2) 0.20608(18) -0.19879(17) 0.0304(4) Uani 1 1 d . . .
N12 N 0.2389(2) 0.13218(18) 0.07491(17) 0.0306(4) Uani 1 1 d . . .
N21 N 0.1856(2) 0.38216(18) 0.05308(16) 0.0287(4) Uani 1 1 d . . .
N22 N 0.2773(2) 0.42249(18) -0.22740(17) 0.0284(4) Uani 1 1 d . . .
C1 C 0.2112(4) 0.0749(3) 0.4530(2) 0.0467(7) Uani 1 1 d . . .
C2 C 0.2206(3) 0.1738(2) 0.3750(2) 0.0369(6) Uani 1 1 d . A .
C3 C 0.2120(3) 0.2769(3) 0.4128(2) 0.0395(6) Uani 1 1 d . . .
H3 H 0.2122 0.2804 0.4830 0.047 Uiso 1 1 calc R A .
C4 C 0.2031(3) 0.3756(2) 0.3507(2) 0.0352(5) Uani 1 1 d . A .
C5 C 0.1920(4) 0.4862(3) 0.4000(3) 0.0474(7) Uani 1 1 d . . .
C11 C 0.2812(3) 0.2316(2) -0.0914(2) 0.0281(5) Uani 1 1 d . . .
C12 C 0.2737(3) 0.1297(2) -0.0299(2) 0.0298(5) Uani 1 1 d . . .
C13 C 0.3097(3) 0.0391(2) -0.1089(2) 0.0335(5) Uani 1 1 d . . .
C14 C 0.3407(3) 0.0893(2) -0.2098(2) 0.0328(5) Uani 1 1 d . . .
C15 C 0.3818(3) 0.0265(2) -0.3049(2) 0.0395(6) Uani 1 1 d . . .
H15 H 0.4039 0.0608 -0.3724 0.047 Uiso 1 1 calc R . .
C16 C 0.3893(4) -0.0889(3) -0.2973(3) 0.0495(8) Uani 1 1 d . . .
H16 H 0.4159 -0.1339 -0.3608 0.059 Uiso 1 1 calc R . .
C17 C 0.3585(4) -0.1393(3) -0.1984(3) 0.0507(8) Uani 1 1 d . . .
H17 H 0.3650 -0.2182 -0.1958 0.061 Uiso 1 1 calc R . .
C18 C 0.3189(3) -0.0775(2) -0.1040(3) 0.0426(7) Uani 1 1 d . . .
H18 H 0.2983 -0.1130 -0.0371 0.051 Uiso 1 1 calc R . .
C21 C 0.2369(2) 0.3442(2) -0.05158(19) 0.0267(5) Uani 1 1 d . . .
C22 C 0.2316(2) 0.4418(2) -0.12220(19) 0.0265(5) Uani 1 1 d . . .
C23 C 0.1689(2) 0.5467(2) -0.0519(2) 0.0275(5) Uani 1 1 d . . .
C24 C 0.1392(2) 0.5065(2) 0.0541(2) 0.0272(5) Uani 1 1 d . . .
C25 C 0.0644(3) 0.5886(2) 0.1423(2) 0.0307(5) Uani 1 1 d . . .
H25 H 0.0387 0.5631 0.2135 0.037 Uiso 1 1 calc R . .
C26 C 0.0286(3) 0.7084(2) 0.1235(2) 0.0340(5) Uani 1 1 d . . .
H26 H -0.0222 0.7652 0.1829 0.041 Uiso 1 1 calc R . .
C27 C 0.0648(3) 0.7484(2) 0.0196(2) 0.0345(5) Uani 1 1 d . . .
H27 H 0.0422 0.8308 0.0098 0.041 Uiso 1 1 calc R . .
C28 C 0.1331(3) 0.6690(2) -0.0685(2) 0.0313(5) Uani 1 1 d . . .
H28 H 0.1557 0.6963 -0.1391 0.038 Uiso 1 1 calc R . .
C31 C 0.2215(3) 0.0304(2) 0.1307(2) 0.0321(5) Uani 1 1 d . . .
C32 C 0.0879(3) 0.0351(2) 0.1763(2) 0.0375(6) Uani 1 1 d . . .
H32 H 0.0099 0.1029 0.1694 0.045 Uiso 1 1 calc R . .
C33 C 0.0689(4) -0.0609(3) 0.2327(3) 0.0511(8) Uani 1 1 d . . .
H33 H -0.0224 -0.0592 0.2635 0.061 Uiso 1 1 calc R . .
C34 C 0.1818(4) -0.1579(3) 0.2438(3) 0.0568(9) Uani 1 1 d . . .
H34 H 0.1682 -0.2229 0.2827 0.068 Uiso 1 1 calc R . .
C35 C 0.3148(4) -0.1617(3) 0.1989(3) 0.0578(9) Uani 1 1 d . . .
H35 H 0.3923 -0.2295 0.2067 0.069 Uiso 1 1 calc R . .
C36 C 0.3362(3) -0.0665(3) 0.1422(3) 0.0469(7) Uani 1 1 d . . .
H36 H 0.4275 -0.0681 0.1121 0.056 Uiso 1 1 calc R . .
C41 C 0.2745(3) 0.5221(2) -0.29512(19) 0.0290(5) Uani 1 1 d . . .
C42 C 0.1517(3) 0.6006(2) -0.3083(2) 0.0400(6) Uani 1 1 d . . .
H42 H 0.0681 0.5892 -0.2739 0.048 Uiso 1 1 calc R . .
C43 C 0.1505(4) 0.6969(3) -0.3722(3) 0.0468(7) Uani 1 1 d . . .
H43 H 0.0655 0.7522 -0.3804 0.056 Uiso 1 1 calc R . .
C44 C 0.2722(4) 0.7121(3) -0.4237(2) 0.0476(7) Uani 1 1 d . . .
H44 H 0.2715 0.7775 -0.4679 0.057 Uiso 1 1 calc R . .
C45 C 0.3945(4) 0.6328(3) -0.4110(3) 0.0514(8) Uani 1 1 d . . .
H45 H 0.4783 0.6436 -0.4465 0.062 Uiso 1 1 calc R . .
C46 C 0.3971(3) 0.5364(3) -0.3465(2) 0.0417(6) Uani 1 1 d . . .
H46 H 0.4821 0.4815 -0.3380 0.050 Uiso 1 1 calc R . .
B B 0.3336(3) 0.2966(3) -0.2860(2) 0.0350(6) Uani 1 1 d . . .
O1S O 0.5088(6) 0.5742(5) 0.0801(6) 0.0776(17) Uani 0.50 1 d P B -1
C1S C 0.487(2) 0.606(2) -0.019(3) 0.072(6) Uani 0.50 1 d P B -1
H1SA H 0.5402 0.6523 -0.0600 0.087 Uiso 0.50 1 calc PR B -1
H1SB H 0.3856 0.6562 -0.0051 0.087 Uiso 0.50 1 calc PR B -1
C2S C 0.535(2) 0.493(2) -0.083(2) 0.085(7) Uani 0.50 1 d P B -1
H2SA H 0.4675 0.5006 -0.1167 0.102 Uiso 0.50 1 calc PR B -1
H2SB H 0.6286 0.4731 -0.1402 0.102 Uiso 0.50 1 calc PR B -1
C3S C 0.541(2) 0.402(2) -0.002(2) 0.072(6) Uani 0.50 1 d P B -1
H3SA H 0.4858 0.3584 -0.0031 0.086 Uiso 0.50 1 calc PR B -1
H3SB H 0.6391 0.3435 -0.0150 0.086 Uiso 0.50 1 calc PR B -1
C4S C 0.480(3) 0.469(2) 0.100(3) 0.089(6) Uani 0.50 1 d P B -1
H4SA H 0.5229 0.4190 0.1514 0.107 Uiso 0.50 1 calc PR B -1
H4SB H 0.3778 0.4921 0.1316 0.107 Uiso 0.50 1 calc PR B -1

loop_
_atom_site_aniso_label
_atom_site_aniso_U_11
_atom_site_aniso_U_22
_atom_site_aniso_U_33
_atom_site_aniso_U_23
_atom_site_aniso_U_13
_atom_site_aniso_U_12
Pd 0.03832(12) 0.02561(11) 0.02818(11) 0.01264(7) -0.01616(8) -0.01730(8)
F1A 0.150(9) 0.031(3) 0.063(3) 0.027(2) -0.044(4) -0.024(4)
F2A 0.049(3) 0.096(6) 0.114(7) 0.072(5) -0.010(4) -0.027(3)
F3A 0.228(13) 0.100(8) 0.101(8) 0.079(7) -0.141(9) -0.111(9)
F4A 0.126(7) 0.042(2) 0.063(3) 0.018(2) -0.057(4) -0.041(3)
F5A 0.069(3) 0.114(5) 0.137(6) -0.040(4) -0.015(4) -0.062(3)
F6A 0.110(3) 0.058(2) 0.0373(19) 0.0083(15) -0.030(2) -0.046(3)
F1B 0.150(10) 0.120(8) 0.097(6) 0.080(5) -0.096(7) -0.117(8)
F2B 0.164(9) 0.083(6) 0.037(3) 0.030(3) -0.034(4) -0.080(6)
F3B 0.054(3) 0.078(7) 0.107(8) 0.068(6) 0.005(4) 0.008(3)
F4B 0.065(5) 0.040(6) 0.120(12) -0.022(7) -0.026(7) -0.002(5)
F5B 0.101(7) 0.088(6) 0.068(5) 0.010(4) -0.031(5) -0.073(6)
F6B 0.191(11) 0.065(5) 0.057(6) 0.023(4) -0.082(7) -0.068(7)
F7 0.0824(13) 0.0336(8) 0.0418(9) 0.0118(7) -0.0385(9) -0.0241(9)
F8 0.0549(10) 0.0296(8) 0.0448(10) 0.0083(7) 0.0048(8) -0.0110(8)
O1 0.0565(12) 0.0332(10) 0.0357(10) 0.0170(8) -0.0243(9) -0.0239(9)
O2 0.0510(11) 0.0335(9) 0.0334(10) 0.0132(8) -0.0217(8) -0.0232(9)
N11 0.0379(11) 0.0224(10) 0.0304(10) 0.0070(8) -0.0137(9) -0.0125(8)
N12 0.0378(11) 0.0250(10) 0.0328(11) 0.0124(8) -0.0161(9) -0.0164(9)
N21 0.0365(11) 0.0234(10) 0.0283(10) 0.0097(8) -0.0140(9) -0.0147(8)
N22 0.0335(10) 0.0255(10) 0.0272(10) 0.0095(8) -0.0121(8) -0.0144(8)
C1 0.0622(19) 0.0444(17) 0.0389(16) 0.0202(13) -0.0258(15) -0.0252(15)
C2 0.0409(14) 0.0374(14) 0.0346(14) 0.0156(11) -0.0197(11) -0.0165(12)
C3 0.0495(16) 0.0412(15) 0.0326(14) 0.0104(11) -0.0216(12) -0.0198(13)
C4 0.0416(14) 0.0362(14) 0.0338(13) 0.0091(11) -0.0197(11) -0.0183(11)
C5 0.066(2) 0.0479(18) 0.0431(16) 0.0115(14) -0.0284(15) -0.0321(16)
C11 0.0315(11) 0.0252(11) 0.0303(12) 0.0097(9) -0.0139(10) -0.0139(9)
C12 0.0323(12) 0.0255(11) 0.0359(13) 0.0104(10) -0.0165(10) -0.0146(10)
C13 0.0398(13) 0.0262(12) 0.0375(14) 0.0089(10) -0.0174(11) -0.0154(10)
C14 0.0396(13) 0.0236(11) 0.0382(14) 0.0089(10) -0.0182(11) -0.0143(10)
C15 0.0535(16) 0.0290(13) 0.0382(15) 0.0078(11) -0.0201(13) -0.0178(12)
C16 0.073(2) 0.0307(14) 0.0492(18) 0.0030(12) -0.0286(16) -0.0210(14)
C17 0.076(2) 0.0271(14) 0.0564(19) 0.0092(13) -0.0297(17) -0.0251(14)
C18 0.0588(18) 0.0294(13) 0.0463(16) 0.0135(12) -0.0239(14) -0.0231(13)
C21 0.0316(11) 0.0248(11) 0.0279(11) 0.0107(9) -0.0136(9) -0.0152(9)
C22 0.0287(11) 0.0250(11) 0.0294(12) 0.0100(9) -0.0133(9) -0.0141(9)
C23 0.0296(11) 0.0251(11) 0.0326(12) 0.0087(9) -0.0155(10) -0.0139(9)
C24 0.0303(11) 0.0258(11) 0.0319(12) 0.0102(9) -0.0160(10) -0.0156(9)
C25 0.0333(12) 0.0305(12) 0.0312(12) 0.0074(10) -0.0149(10) -0.0147(10)
C26 0.0384(13) 0.0288(12) 0.0378(14) 0.0028(10) -0.0182(11) -0.0133(10)
C27 0.0423(14) 0.0226(11) 0.0455(15) 0.0089(10) -0.0242(12) -0.0143(10)
C28 0.0383(13) 0.0263(12) 0.0360(13) 0.0134(10) -0.0197(11) -0.0169(10)
C31 0.0446(14) 0.0243(11) 0.0332(13) 0.0119(10) -0.0180(11) -0.0188(10)
C32 0.0469(15) 0.0330(13) 0.0374(14) 0.0108(11) -0.0166(12) -0.0220(12)
C33 0.071(2) 0.0478(18) 0.0469(17) 0.0139(14) -0.0163(16) -0.0430(17)
C34 0.097(3) 0.0386(16) 0.0541(19) 0.0256(14) -0.0355(19) -0.0442(18)
C35 0.082(2) 0.0303(15) 0.071(2) 0.0238(15) -0.046(2) -0.0217(16)
C36 0.0514(17) 0.0339(15) 0.0599(19) 0.0191(13) -0.0291(15) -0.0185(13)
C41 0.0381(13) 0.0231(11) 0.0265(12) 0.0083(9) -0.0124(10) -0.0145(10)
C42 0.0401(14) 0.0354(14) 0.0465(16) 0.0160(12) -0.0205(12) -0.0168(12)
C43 0.0597(18) 0.0338(14) 0.0521(18) 0.0198(13) -0.0324(15) -0.0180(13)
C44 0.074(2) 0.0322(14) 0.0356(15) 0.0157(12) -0.0178(14) -0.0273(15)
C45 0.0534(18) 0.0388(16) 0.0549(19) 0.0172(14) -0.0076(15) -0.0268(14)
C46 0.0393(14) 0.0326(14) 0.0513(17) 0.0150(12) -0.0154(13) -0.0174(11)
B 0.0469(16) 0.0252(13) 0.0296(14) 0.0094(11) -0.0147(12) -0.0135(12)
O1S 0.058(3) 0.059(3) 0.118(5) -0.007(3) -0.048(3) -0.010(3)
C1S 0.050(8) 0.063(7) 0.116(14) 0.048(8) -0.045(9) -0.032(6)
C2S 0.051(6) 0.125(19) 0.090(12) -0.006(13) -0.016(6) -0.052(10)
C3S 0.058(9) 0.077(10) 0.093(13) 0.003(9) -0.030(8) -0.037(6)
C4S 0.094(11) 0.080(11) 0.093(12) 0.018(9) -0.014(8) -0.055(9)

loop_
_atom_type_symbol
_atom_type_description
_atom_type_scat_dispersion_real
_atom_type_scat_dispersion_imag
_atom_type_scat_source
C C 0.0033 0.0016 'International Tables Vol C Tables 4.2.6.8 and 6.1.1.4'
H H 0.0000 0.0000 'International Tables Vol C Tables 4.2.6.8 and 6.1.1.4'
B B 0.0013 0.0007 'International Tables Vol C Tables 4.2.6.8 and 6.1.1.4'
N N 0.0061 0.0033 'International Tables Vol C Tables 4.2.6.8 and 6.1.1.4'
O O 0.0106 0.0060 'International Tables Vol C Tables 4.2.6.8 and 6.1.1.4'
F F 0.0171 0.0103 'International Tables Vol C Tables 4.2.6.8 and 6.1.1.4'
Pd Pd -0.9988 1.0072 'International Tables Vol C Tables 4.2.6.8 and 6.1.1.4'

loop_
_geom_angle_atom_site_label_1
_geom_angle_atom_site_label_2
_geom_angle_atom_site_label_3
_geom_angle
N21 Pd O2 89.65(8)
N21 Pd N12 92.57(8)
O2 Pd N12 175.65(8)
N21 Pd O1 176.94(8)
O2 Pd O1 90.39(8)
N12 Pd O1 87.60(8)
C2 O1 Pd 124.78(18)
C4 O2 Pd 124.62(18)
C11 N11 C14 106.7(2)
C11 N11 B 124.7(2)
C14 N11 B 128.2(2)
C12 N12 C31 118.1(2)
C12 N12 Pd 125.51(17)
C31 N12 Pd 116.41(16)
C21 N21 C24 106.13(19)
C21 N21 Pd 120.53(16)
C24 N21 Pd 132.56(17)
C22 N22 C41 118.7(2)
C22 N22 B 124.5(2)
C41 N22 B 116.8(2)
F3A C1 F2A 112.7(9)
F3B C1 F1B 111.6(9)
F3A C1 F1A 105.7(7)
F2A C1 F1A 103.4(8)
F3B C1 F2B 107.1(7)
F1B C1 F2B 100.8(7)
F3B C1 C2 114.9(5)
F3A C1 C2 113.9(6)
F2A C1 C2 110.4(6)
F1B C1 C2 110.9(6)
F1A C1 C2 110.2(5)
F2B C1 C2 110.5(5)
O1 C2 C3 129.0(2)
O1 C2 C1 112.3(3)
C3 C2 C1 118.6(3)
C2 C3 C4 121.6(3)
O2 C4 C3 129.4(3)
O2 C4 C5 112.8(2)
C3 C4 C5 117.9(2)
F6B C5 F4B 117.6(10)
F5A C5 F4A 110.0(6)
F5A C5 F6A 108.2(4)
F4A C5 F6A 102.8(5)
F6B C5 F5B 101.8(7)
F4B C5 F5B 101.6(8)
F5A C5 C4 111.1(4)
F6B C5 C4 115.0(5)
F4B C5 C4 109.7(9)
F4A C5 C4 112.8(4)
F6A C5 C4 111.6(3)
F5B C5 C4 109.6(5)
C21 C11 N11 121.7(2)
C21 C11 C12 126.7(2)
N11 C11 C12 111.2(2)
N12 C12 C11 122.0(2)
N12 C12 C13 133.2(2)
C11 C12 C13 104.8(2)
C18 C13 C14 119.1(3)
C18 C13 C12 134.7(3)
C14 C13 C12 106.2(2)
C15 C14 N11 126.8(2)
C15 C14 C13 122.2(2)
N11 C14 C13 111.0(2)
C14 C15 C16 117.3(3)
C17 C16 C15 121.1(3)
C18 C17 C16 121.6(3)
C17 C18 C13 118.6(3)
N21 C21 C11 127.4(2)
N21 C21 C22 111.7(2)
C11 C21 C22 120.8(2)
N22 C22 C23 134.3(2)
N22 C22 C21 120.6(2)
C23 C22 C21 105.1(2)
C28 C23 C24 120.1(2)
C28 C23 C22 134.1(2)
C24 C23 C22 105.8(2)
C25 C24 N21 128.5(2)
C25 C24 C23 120.2(2)
N21 C24 C23 111.2(2)
C26 C25 C24 118.2(2)
C25 C26 C27 122.1(2)
C28 C27 C26 120.4(2)
C27 C28 C23 118.8(2)
C32 C31 C36 121.3(2)
C32 C31 N12 118.5(2)
C36 C31 N12 120.1(2)
C31 C32 C33 119.2(3)
C34 C33 C32 120.1(3)
C33 C34 C35 120.6(3)
C34 C35 C36 120.3(3)
C31 C36 C35 118.5(3)
C42 C41 C46 120.6(2)
C42 C41 N22 120.5(2)
C46 C41 N22 118.9(2)
C41 C42 C43 119.7(3)
C44 C43 C42 120.1(3)
C45 C44 C43 119.8(3)
C44 C45 C46 120.7(3)
C41 C46 C45 119.0(3)
F8 B F7 109.5(2)
F8 B N11 111.7(2)
F7 B N11 110.5(2)
F8 B N22 109.1(2)
F7 B N22 108.5(2)
N11 B N22 107.6(2)
C1S O1S C4S 100.2(15)
O1S C1S C2S 108.4(16)
C3S C2S C1S 103(2)
C4S C3S C2S 105(2)
C3S C4S O1S 108(2)

loop_
_geom_bond_atom_site_label_1
_geom_bond_atom_site_label_2
_geom_bond_distance
Pd N21 1.9969(19)
Pd O2 2.0129(19)
Pd N12 2.019(2)
Pd O1 2.0227(18)
F1A C1 1.341(10)
F2A C1 1.270(10)
F3A C1 1.250(9)
F4A C5 1.316(9)
F5A C5 1.250(6)
F6A C5 1.371(5)
F1B C1 1.291(9)
F2B C1 1.374(10)
F3B C1 1.236(9)
F4B C5 1.275(15)
F5B C5 1.423(10)
F6B C5 1.268(8)
F7 B 1.397(4)
F8 B 1.371(4)
O1 C2 1.258(3)
O2 C4 1.260(3)
N11 C11 1.366(3)
N11 C14 1.401(3)
N11 B 1.538(3)
N12 C12 1.314(3)
N12 C31 1.448(3)
N21 C21 1.358(3)
N21 C24 1.402(3)
N22 C22 1.323(3)
N22 C41 1.448(3)
N22 B 1.588(4)
C1 C2 1.536(4)
C2 C3 1.384(4)
C3 C4 1.392(4)
C4 C5 1.531(4)
C11 C21 1.365(3)
C11 C12 1.449(3)
C12 C13 1.455(4)
C13 C18 1.403(4)
C13 C14 1.413(4)
C14 C15 1.389(4)
C15 C16 1.395(4)
C16 C17 1.392(5)
C17 C18 1.379(4)
C21 C22 1.449(3)
C22 C23 1.441(3)
C23 C28 1.410(3)
C23 C24 1.422(3)
C24 C25 1.395(3)
C25 C26 1.385(3)
C26 C27 1.399(4)
C27 C28 1.377(4)
C31 C32 1.379(4)
C31 C36 1.386(4)
C32 C33 1.392(4)
C33 C34 1.373(5)
C34 C35 1.377(5)
C35 C36 1.396(4)
C41 C42 1.376(4)
C41 C46 1.380(4)
C42 C43 1.391(4)
C43 C44 1.377(5)
C44 C45 1.372(5)
C45 C46 1.394(4)
O1S C1S 1.43(3)
O1S C4S 1.46(2)
C1S C2S 1.51(4)
C2S C3S 1.48(3)
C3S C4S 1.45(4)

loop_
_geom_torsion_atom_site_label_1
_geom_torsion_atom_site_label_2
_geom_torsion_atom_site_label_3
_geom_torsion_atom_site_label_4
_geom_torsion
N21 Pd O1 C2 -86.2(15)
O2 Pd O1 C2 4.5(2)
N12 Pd O1 C2 -179.4(2)
N21 Pd O2 C4 175.6(2)
N12 Pd O2 C4 -63.7(10)
O1 Pd O2 C4 -1.3(2)
N21 Pd N12 C12 20.1(2)
O2 Pd N12 C12 -100.6(10)
O1 Pd N12 C12 -163.0(2)
N21 Pd N12 C31 -161.81(18)
O2 Pd N12 C31 77.6(10)
O1 Pd N12 C31 15.13(18)
O2 Pd N21 C21 153.20(19)
N12 Pd N21 C21 -23.06(19)
O1 Pd N21 C21 -116.1(14)
O2 Pd N21 C24 -15.1(2)
N12 Pd N21 C24 168.6(2)
O1 Pd N21 C24 75.6(15)
Pd O1 C2 C3 -6.5(4)
Pd O1 C2 C1 169.97(19)
F3B C1 C2 O1 70.1(8)
F3A C1 C2 O1 155.7(7)
F2A C1 C2 O1 -76.4(7)
F1B C1 C2 O1 -57.6(7)
F1A C1 C2 O1 37.2(6)
F2B C1 C2 O1 -168.5(5)
F3B C1 C2 C3 -113.0(8)
F3A C1 C2 C3 -27.4(8)
F2A C1 C2 C3 100.5(7)
F1B C1 C2 C3 119.3(7)
F1A C1 C2 C3 -145.9(6)
F2B C1 C2 C3 8.4(6)
O1 C2 C3 C4 4.0(5)
C1 C2 C3 C4 -172.3(3)
Pd O2 C4 C3 -0.4(4)
Pd O2 C4 C5 -179.67(19)
C2 C3 C4 O2 -0.1(5)
C2 C3 C4 C5 179.2(3)
O2 C4 C5 F5A -87.5(5)
C3 C4 C5 F5A 93.1(5)
O2 C4 C5 F6B -164.1(7)
C3 C4 C5 F6B 16.5(8)
O2 C4 C5 F4B 60.6(8)
C3 C4 C5 F4B -118.8(8)
O2 C4 C5 F4A 36.6(5)
C3 C4 C5 F4A -142.8(5)
O2 C4 C5 F6A 151.7(3)
C3 C4 C5 F6A -27.7(4)
O2 C4 C5 F5B -50.2(6)
C3 C4 C5 F5B 130.4(5)
C14 N11 C11 C21 -170.8(2)
B N11 C11 C21 2.5(4)
C14 N11 C11 C12 2.2(3)
B N11 C11 C12 175.5(2)
C31 N12 C12 C11 174.4(2)
Pd N12 C12 C11 -7.5(3)
C31 N12 C12 C13 -4.9(4)
Pd N12 C12 C13 173.2(2)
C21 C11 C12 N12 -9.6(4)
N11 C11 C12 N12 177.8(2)
C21 C11 C12 C13 169.9(2)
N11 C11 C12 C13 -2.7(3)
N12 C12 C13 C18 1.3(5)
C11 C12 C13 C18 -178.1(3)
N12 C12 C13 C14 -178.5(3)
C11 C12 C13 C14 2.1(3)
C11 N11 C14 C15 179.4(3)
B N11 C14 C15 6.4(4)
C11 N11 C14 C13 -0.8(3)
B N11 C14 C13 -173.8(3)
C18 C13 C14 C15 -0.8(4)
C12 C13 C14 C15 179.0(3)
C18 C13 C14 N11 179.3(2)
C12 C13 C14 N11 -0.9(3)
N11 C14 C15 C16 -179.0(3)
C13 C14 C15 C16 1.1(4)
C14 C15 C16 C17 -0.8(5)
C15 C16 C17 C18 0.3(6)
C16 C17 C18 C13 0.0(5)
C14 C13 C18 C17 0.2(4)
C12 C13 C18 C17 -179.5(3)
C24 N21 C21 C11 -173.1(2)
Pd N21 C21 C11 15.8(3)
C24 N21 C21 C22 2.8(3)
Pd N21 C21 C22 -168.29(16)
N11 C11 C21 N21 176.6(2)
C12 C11 C21 N21 4.8(4)
N11 C11 C21 C22 1.1(4)
C12 C11 C21 C22 -170.8(2)
C41 N22 C22 C23 3.6(4)
B N22 C22 C23 -175.3(3)
C41 N22 C22 C21 -177.9(2)
B N22 C22 C21 3.2(4)
N21 C21 C22 N22 179.9(2)
C11 C21 C22 N22 -3.9(4)
N21 C21 C22 C23 -1.2(3)
C11 C21 C22 C23 175.0(2)
N22 C22 C23 C28 -0.6(5)
C21 C22 C23 C28 -179.3(3)
N22 C22 C23 C24 177.8(3)
C21 C22 C23 C24 -0.9(2)
C21 N21 C24 C25 172.3(2)
Pd N21 C24 C25 -18.1(4)
C21 N21 C24 C23 -3.3(3)
Pd N21 C24 C23 166.18(17)
C28 C23 C24 C25 5.2(4)
C22 C23 C24 C25 -173.5(2)
C28 C23 C24 N21 -178.7(2)
C22 C23 C24 N21 2.6(3)
N21 C24 C25 C26 -179.4(2)
C23 C24 C25 C26 -4.1(4)
C24 C25 C26 C27 0.1(4)
C25 C26 C27 C28 2.8(4)
C26 C27 C28 C23 -1.6(4)
C24 C23 C28 C27 -2.3(4)
C22 C23 C28 C27 176.0(3)
C12 N12 C31 C32 -96.1(3)
Pd N12 C31 C32 85.6(3)
C12 N12 C31 C36 87.2(3)
Pd N12 C31 C36 -91.1(3)
C36 C31 C32 C33 -1.6(4)
N12 C31 C32 C33 -178.4(3)
C31 C32 C33 C34 1.0(5)
C32 C33 C34 C35 -0.4(5)
C33 C34 C35 C36 0.4(6)
C32 C31 C36 C35 1.6(5)
N12 C31 C36 C35 178.3(3)
C34 C35 C36 C31 -1.0(5)
C22 N22 C41 C42 -80.2(3)
B N22 C41 C42 98.8(3)
C22 N22 C41 C46 100.1(3)
B N22 C41 C46 -80.9(3)
C46 C41 C42 C43 -1.3(4)
N22 C41 C42 C43 178.9(3)
C41 C42 C43 C44 1.2(5)
C42 C43 C44 C45 -0.6(5)
C43 C44 C45 C46 0.1(5)
C42 C41 C46 C45 0.8(5)
N22 C41 C46 C45 -179.4(3)
C44 C45 C46 C41 -0.2(5)
C11 N11 B F8 116.7(3)
C14 N11 B F8 -71.5(4)
C11 N11 B F7 -121.2(3)
C14 N11 B F7 50.7(4)
C11 N11 B N22 -2.9(4)
C14 N11 B N22 168.9(2)
C22 N22 B F8 -121.2(3)
C41 N22 B F8 59.8(3)
C22 N22 B F7 119.6(3)
C41 N22 B F7 -59.4(3)
C22 N22 B N11 0.0(3)
C41 N22 B N11 -178.9(2)
C4S O1S C1S C2S -34.7(14)
O1S C1S C2S C3S 18(2)
C1S C2S C3S C4S 7(3)
C2S C3S C4S O1S -30(3)
C1S O1S C4S C3S 39.7(18)
